data_4116662
loop_
_publ_author_name
'Mark D. Westmeyer'
'Mark A. Massa'
'Thomas B. Rauchfuss'
'Scott R. Wilson'

_publ_section_title
;
 Functionalization of Cp4Fe4(CO)4: Contrasts and Comparisons with
 Ferrocene
;
_journal_name_full 'Journal of the American Chemical Society'
_journal_page_first 114
_journal_page_last 123
_journal_paper_doi 10.1021/ja972557t
_journal_volume 120
_journal_year 1998
_chemical_formula_sum 'C49 H40 Fe8 O9'
_chemical_formula_weight 1219.61
_space_group_IT_number 9
_symmetry_cell_setting monoclinic
_symmetry_space_group_name_Hall 'C -2yc'
_symmetry_space_group_name_H-M 'C 1 c 1'
_atom_sites_solution_hydrogens geom
_atom_sites_solution_primary direct
_atom_sites_solution_secondary difmap
_audit_creation_method SHELXL
_cell_angle_alpha 90.00
_cell_angle_beta 110.752(2)
_cell_angle_gamma 90.00
_cell_formula_units_Z 4
_cell_length_a 30.471(3)
_cell_length_b 9.5138(8)
_cell_length_c 15.0487(13)
_cell_measurement_temperature 198(2)
_cell_measurement_theta_min 2.54
_cell_volume 4079.5(6)
_computing_cell_refinement 'CAD4 (Enraf-Nonius)'
_computing_data_collection 'CAD4 (Enraf-Nonius)'
_computing_data_reduction 'CAD4 (Enraf-Nonius) PROFILE (Coppens, 1972)'
_computing_molecular_graphics 'ORTEP-II (Johnson, 1971)'
_computing_publication_material 'CIFTAB (Sheldrick, 1993)'
_computing_structure_refinement 'SHELXL-93 (Sheldrick, 1993)'
_computing_structure_solution 'SHELXS-86 (Sheldrick, 1990)'
_diffrn_ambient_temperature 198(2)
_diffrn_measurement_device 'Enraf-Nonius CAD4'
_diffrn_measurement_method 'omega-theta scan profiles'
_diffrn_radiation_monochromator graphite
_diffrn_radiation_source 'fine-focus sealed tube'
_diffrn_radiation_type MoK\a
_diffrn_radiation_wavelength 0.71073
_diffrn_reflns_av_R_equivalents 0.0878
_diffrn_reflns_av_sigmaI/netI 0.0984
_diffrn_reflns_limit_h_max 36
_diffrn_reflns_limit_h_min -33
_diffrn_reflns_limit_k_max 6
_diffrn_reflns_limit_k_min -11
_diffrn_reflns_limit_l_max 16
_diffrn_reflns_limit_l_min -17
_diffrn_reflns_number 4075
_diffrn_reflns_theta_max 19.99
_diffrn_reflns_theta_min 2.54
_exptl_absorpt_coefficient_mu 2.824
_exptl_crystal_colour black
_exptl_crystal_density_diffrn 1.986
_exptl_crystal_description platy
_exptl_crystal_F_000 2456
_exptl_crystal_size_max 0.008
_exptl_crystal_size_mid 0.07
_exptl_crystal_size_min 0.28
_refine_diff_density_max 0.660
_refine_diff_density_min -0.736
_refine_diff_density_rms 0.164
_refine_ls_abs_structure_details 'Flack H D (1983), Acta Cryst. A39, 876-881'
_refine_ls_abs_structure_Flack -0.01(8)
_refine_ls_extinction_method none
_refine_ls_goodness_of_fit_all 1.303
_refine_ls_goodness_of_fit_obs 1.318
_refine_ls_matrix_type full
_refine_ls_number_parameters 191
_refine_ls_number_reflns 2461
_refine_ls_number_restraints 14
_refine_ls_restrained_S_all 1.338
_refine_ls_restrained_S_obs 1.314
_refine_ls_R_factor_all 0.1133
_refine_ls_R_factor_obs 0.0880
_refine_ls_shift/esd_max -0.002
_refine_ls_shift/esd_mean 0.000
_refine_ls_structure_factor_coef Fsqd
_refine_ls_weighting_details 'w=1/[\s^2^(Fo^2^)+(0.0000P)^2^+198.5524P] where P=(Fo^2^+2Fc^2^)/3'
_refine_ls_weighting_scheme calc
_refine_ls_wR_factor_all 0.1850
_refine_ls_wR_factor_obs 0.1657
_reflns_number_observed 2089
_reflns_number_total 2487
_reflns_observed_criterion >2sigma(I)
_cod_data_source_file ja972557t_2.cif
_cod_data_source_block w53yln
_cod_depositor_comments
;
The following automatic conversions were performed:

'_refine_ls_weighting_scheme' value 'calc
w=1/[\s^2^(Fo^2^)+(0.0000P)^2^+198.5524P] where P=(Fo^2^+2Fc^2^)/3'
was changed to 'calc'. New tag '_refine_ls_weighting_details' was
created. The value of the new tag was set to
'w=1/[\s^2^(Fo^2^)+(0.0000P)^2^+198.5524P] where P=(Fo^2^+2Fc^2^)/3'.

Automatic conversion script
Id: cif_fix_values 3143 2015-03-26 13:38:13Z robertas 
;
_cod_database_code 4116662

loop_
_symmetry_equiv_pos_as_xyz
'x, y, z'
'x, -y, z+1/2'
'x+1/2, y+1/2, z'
'x+1/2, -y+1/2, z+1/2'

loop_
_atom_site_aniso_label
_atom_site_aniso_U_11
_atom_site_aniso_U_22
_atom_site_aniso_U_33
_atom_site_aniso_U_23
_atom_site_aniso_U_13
_atom_site_aniso_U_12
Fe1 0.023(4) 0.012(3) 0.022(3) -0.001(2) 0.010(3) -0.001(2)
Fe2 0.016(3) 0.010(3) 0.013(3) -0.001(2) 0.003(2) 0.000(2)
Fe3 0.015(3) 0.014(2) 0.014(3) -0.004(2) 0.010(2) 0.000(2)
Fe4 0.019(4) 0.016(2) 0.018(3) -0.002(2) 0.007(3) 0.008(2)
Fe5 0.026(4) 0.016(3) 0.014(3) 0.000(2) 0.006(2) 0.002(2)
Fe6 0.018(3) 0.013(3) 0.018(3) 0.000(2) 0.007(2) 0.003(2)
Fe7 0.024(4) 0.011(2) 0.017(3) 0.000(2) 0.004(3) -0.002(2)
Fe8 0.021(3) 0.013(3) 0.020(3) 0.000(2) 0.011(3) 0.003(2)

loop_
_atom_site_label
_atom_site_type_symbol
_atom_site_fract_x
_atom_site_fract_y
_atom_site_fract_z
_atom_site_U_iso_or_equiv
_atom_site_thermal_displace_type
_atom_site_occupancy
_atom_site_calc_flag
_atom_site_refinement_flags
Fe1 Fe 0.1880(2) 0.2855(4) 0.3583(3) 0.0187(13) Uani 1 d U
Fe2 Fe 0.1049(2) 0.2146(4) 0.2706(3) 0.0136(12) Uani 1 d U
Fe3 Fe 0.1622(2) 0.0415(4) 0.3845(3) 0.0131(12) Uani 1 d U
Fe4 Fe 0.1332(2) 0.2541(5) 0.4486(3) 0.0176(13) Uani 1 d U
Fe5 Fe 0.4209(2) -0.2574(4) 0.7969(3) 0.0190(13) Uani 1 d U
Fe6 Fe 0.3629(2) -0.2560(5) 0.6295(3) 0.0162(12) Uani 1 d U
Fe7 Fe 0.4005(2) -0.0282(4) 0.7041(3) 0.0182(13) Uani 1 d U
Fe8 Fe 0.4485(2) -0.2129(4) 0.6602(3) 0.0168(13) Uani 1 d U
O1 O 0.2317(8) 0.1716(21) 0.5487(15) 0.026(2) Uiso 1 d .
O2 O 0.1745(8) 0.0832(20) 0.2043(15) 0.026(2) Uiso 1 d .
O3 O 0.0638(8) 0.0313(22) 0.3754(14) 0.026(2) Uiso 1 d .
O4 O 0.1169(8) 0.5139(22) 0.3320(14) 0.026(2) Uiso 1 d .
O5 O 0.2855(12) -0.0382(31) 0.4083(19) 0.072(9) Uiso 1 d .
H5 H 0.3049(108) 0.0275(286) 0.4290(79) 0.086 Uiso 1 calc R
O6 O 0.3832(8) -0.0570(22) 0.5019(15) 0.026(2) Uiso 1 d .
O7 O 0.3291(8) -0.1338(21) 0.7768(15) 0.026(2) Uiso 1 d .
O8 O 0.4983(8) -0.0564(21) 0.8368(15) 0.026(2) Uiso 1 d .
O9 O 0.4243(8) -0.5080(22) 0.6867(13) 0.026(2) Uiso 1 d .
C1 C 0.1985(13) 0.1822(32) 0.4745(26) 0.023(3) Uiso 1 d .
C2 C 0.1644(12) 0.1326(33) 0.2629(22) 0.023(3) Uiso 1 d .
C3 C 0.0970(12) 0.0916(32) 0.3732(22) 0.023(3) Uiso 1 d .
C4 C 0.1291(12) 0.3964(35) 0.3468(22) 0.023(3) Uiso 1 d .
C5 C 0.2606(7) 0.3448(22) 0.4246(11) 0.025(2) Uiso 1 d G
H5 H 0.2811(7) 0.3121(22) 0.4846(11) 0.030 Uiso 1 calc R
C6 C 0.2534(8) 0.2810(19) 0.3353(14) 0.025(2) Uiso 1 d G
H6 H 0.2684(11) 0.1982(25) 0.3250(21) 0.030 Uiso 1 calc R
C7 C 0.2200(8) 0.3628(22) 0.2640(11) 0.025(2) Uiso 1 d G
H7 H 0.2087(12) 0.3443(33) 0.1977(11) 0.030 Uiso 1 calc R
C8 C 0.2065(7) 0.4771(20) 0.3094(14) 0.025(2) Uiso 1 d G
H8 H 0.1846(10) 0.5485(27) 0.2787(20) 0.030 Uiso 1 calc R
C9 C 0.2316(8) 0.4660(20) 0.4086(13) 0.025(2) Uiso 1 d G
H9 H 0.2293(12) 0.5286(28) 0.4560(17) 0.030 Uiso 1 calc R
C10 C 0.0606(8) 0.1188(16) 0.1439(15) 0.025(2) Uiso 1 d G
H10 H 0.0622(8) 0.0230(16) 0.1274(15) 0.030 Uiso 1 calc R
C11 C 0.0853(7) 0.2322(22) 0.1221(16) 0.025(2) Uiso 1 d G
H11 H 0.1064(11) 0.2257(32) 0.0885(24) 0.030 Uiso 1 calc R
C12 C 0.0730(8) 0.3572(17) 0.1593(16) 0.025(2) Uiso 1 d G
H12 H 0.0845(12) 0.4489(19) 0.1550(25) 0.030 Uiso 1 calc R
C13 C 0.0407(8) 0.3210(19) 0.2041(15) 0.025(2) Uiso 1 d G
H13 H 0.0267(12) 0.3842(26) 0.2351(23) 0.030 Uiso 1 calc R
C14 C 0.0330(7) 0.1736(20) 0.1946(15) 0.025(2) Uiso 1 d G
H14 H 0.0129(11) 0.1210(28) 0.2180(24) 0.030 Uiso 1 calc R
C15 C 0.1856(8) -0.1239(23) 0.4891(11) 0.014(8) Uiso 1 d G
H15 H 0.1916(8) -0.1112(23) 0.5549(11) 0.017 Uiso 1 calc R
C16 C 0.2188(6) -0.1083(25) 0.4432(14) 0.033(10) Uiso 1 d G
C17 C 0.1956(7) -0.1365(23) 0.3449(13) 0.014(8) Uiso 1 d G
H17 H 0.2094(10) -0.1338(35) 0.2975(17) 0.017 Uiso 1 calc R
C18 C 0.1480(7) -0.1696(22) 0.3301(11) 0.013(8) Uiso 1 d G
H18 H 0.1245(9) -0.1928(34) 0.2710(14) 0.015 Uiso 1 calc R
C19 C 0.1419(6) -0.1618(24) 0.4192(15) 0.028(9) Uiso 1 d G
H19 H 0.1135(8) -0.1789(37) 0.4301(21) 0.033 Uiso 1 calc R
C20 C 0.1610(6) 0.3277(23) 0.5879(15) 0.025(2) Uiso 1 d G
H20 H 0.1936(6) 0.3355(23) 0.6237(15) 0.030 Uiso 1 calc R
C21 C 0.1324(8) 0.2085(17) 0.5844(14) 0.025(2) Uiso 1 d G
H21 H 0.1425(11) 0.1225(22) 0.6175(20) 0.030 Uiso 1 calc R
C22 C 0.0861(7) 0.2403(20) 0.5229(16) 0.025(2) Uiso 1 d G
H22 H 0.0598(8) 0.1794(28) 0.5075(24) 0.030 Uiso 1 calc R
C23 C 0.0861(7) 0.3792(21) 0.4883(14) 0.025(2) Uiso 1 d G
H23 H 0.0597(9) 0.4275(30) 0.4458(20) 0.030 Uiso 1 calc R
C24 C 0.1324(8) 0.4332(17) 0.5285(15) 0.025(2) Uiso 1 d G
H24 H 0.1424(11) 0.5240(20) 0.5176(23) 0.030 Uiso 1 calc R
C25 C 0.2695(15) -0.0933(44) 0.4893(29) 0.059(13) Uiso 1 d .
H25 H 0.2769(15) -0.0225(44) 0.5418(29) 0.071 Uiso 1 calc R
C26 C 0.3932(12) -0.1098(35) 0.5824(22) 0.023(3) Uiso 1 d .
C27 C 0.3619(13) -0.1588(33) 0.7466(22) 0.023(3) Uiso 1 d .
C28 C 0.4636(13) -0.1073(33) 0.7809(23) 0.023(3) Uiso 1 d .
C29 C 0.4180(12) -0.3800(35) 0.6912(22) 0.023(3) Uiso 1 d .
C30 C 0.4190(8) -0.4506(17) 0.8698(15) 0.025(2) Uiso 1 d G
H30 H 0.4070(8) -0.5378(17) 0.8405(15) 0.030 Uiso 1 calc R
C31 C 0.3930(6) -0.3446(22) 0.8958(16) 0.025(2) Uiso 1 d G
H31 H 0.3605(7) -0.3484(33) 0.8868(24) 0.030 Uiso 1 calc R
C32 C 0.4240(8) -0.2319(17) 0.9375(15) 0.025(2) Uiso 1 d G
H32 H 0.4160(11) -0.1471(22) 0.9613(23) 0.030 Uiso 1 calc R
C33 C 0.4692(7) -0.2683(20) 0.9374(16) 0.025(2) Uiso 1 d G
H33 H 0.4967(8) -0.2121(29) 0.9611(24) 0.030 Uiso 1 calc R
C34 C 0.4661(7) -0.4035(21) 0.8955(16) 0.025(2) Uiso 1 d G
H34 H 0.4911(9) -0.4536(30) 0.8864(24) 0.030 Uiso 1 calc R
C35 C 0.2949(9) -0.2213(18) 0.5235(17) 0.031(10) Uiso 1 d G
C36 C 0.2917(8) -0.2979(23) 0.6020(15) 0.039(10) Uiso 1 d G
H36 H 0.2755(12) -0.2689(33) 0.6424(22) 0.047 Uiso 1 calc R
C37 C 0.3170(9) -0.4253(20) 0.6095(14) 0.031(10) Uiso 1 d G
H37 H 0.3207(13) -0.4966(28) 0.6558(20) 0.038 Uiso 1 calc R
C38 C 0.3358(8) -0.4276(19) 0.5356(15) 0.016(8) Uiso 1 d G
H38 H 0.3543(12) -0.5006(26) 0.5238(23) 0.019 Uiso 1 calc R
C39 C 0.3221(9) -0.3015(21) 0.4824(14) 0.020(8) Uiso 1 d G
H39 H 0.3299(13) -0.2754(31) 0.4288(19) 0.024 Uiso 1 calc R
C40 C 0.3506(6) 0.1296(24) 0.6970(16) 0.025(2) Uiso 1 d G
H40 H 0.3184(6) 0.1108(24) 0.6858(16) 0.030 Uiso 1 calc R
C41 C 0.3705(8) 0.1549(23) 0.6263(11) 0.025(2) Uiso 1 d G
H41 H 0.3541(11) 0.1560(35) 0.5596(11) 0.030 Uiso 1 calc R
C42 C 0.4193(7) 0.1783(23) 0.6728(16) 0.025(2) Uiso 1 d G
H42 H 0.4413(10) 0.1978(35) 0.6427(22) 0.030 Uiso 1 calc R
C43 C 0.4296(7) 0.1674(25) 0.7723(14) 0.025(2) Uiso 1 d G
H43 H 0.4596(8) 0.1783(38) 0.8204(19) 0.030 Uiso 1 calc R
C44 C 0.3871(8) 0.1373(24) 0.7872(12) 0.025(2) Uiso 1 d G
H44 H 0.3837(12) 0.1245(36) 0.8470(15) 0.030 Uiso 1 calc R
C45 C 0.4638(7) -0.2465(22) 0.5363(12) 0.025(2) Uiso 1 d G
H45 H 0.4407(7) -0.2465(22) 0.4742(12) 0.030 Uiso 1 calc R
C46 C 0.4796(8) -0.3657(16) 0.5959(15) 0.025(2) Uiso 1 d G
H46 H 0.4689(12) -0.4595(19) 0.5807(22) 0.030 Uiso 1 calc R
C47 C 0.5142(7) -0.3202(20) 0.6822(12) 0.025(2) Uiso 1 d G
H47 H 0.5307(11) -0.3781(28) 0.7348(16) 0.030 Uiso 1 calc R
C48 C 0.5198(7) -0.1728(20) 0.6760(12) 0.025(2) Uiso 1 d G
H48 H 0.5408(11) -0.1148(28) 0.7237(17) 0.030 Uiso 1 calc R
C49 C 0.4887(8) -0.1272(16) 0.5858(14) 0.025(2) Uiso 1 d G
H49 H 0.4851(12) -0.0334(18) 0.5627(21) 0.030 Uiso 1 calc R

loop_
_atom_type_symbol
_atom_type_description
_atom_type_scat_dispersion_real
_atom_type_scat_dispersion_imag
_atom_type_scat_source
C C 0.0033 0.0016 'International Tables Vol C Tables 4.2.6.8 and 6.1.1.4'
H H 0.0000 0.0000 'International Tables Vol C Tables 4.2.6.8 and 6.1.1.4'
O O 0.0106 0.0060 'International Tables Vol C Tables 4.2.6.8 and 6.1.1.4'
Fe Fe 0.3463 0.8444 'International Tables Vol C Tables 4.2.6.8 and 6.1.1.4'

loop_
_geom_angle_atom_site_label_1
_geom_angle_atom_site_label_2
_geom_angle_atom_site_label_3
_geom_angle
C1 Fe1 C2 100.6(13)
C1 Fe1 C4 101.5(14)
C2 Fe1 C4 103.6(14)
C1 Fe1 C8 140.7(12)
C2 Fe1 C8 116.8(11)
C4 Fe1 C8 81.9(10)
C1 Fe1 C7 144.6(12)
C2 Fe1 C7 84.6(11)
C4 Fe1 C7 111.4(10)
C8 Fe1 C7 39.2(3)
C1 Fe1 C9 101.8(12)
C2 Fe1 C9 149.6(11)
C4 Fe1 C9 91.8(11)
C8 Fe1 C9 39.0(3)
C7 Fe1 C9 65.3(4)
C1 Fe1 C6 105.7(12)
C2 Fe1 C6 89.3(11)
C4 Fe1 C6 147.1(11)
C8 Fe1 C6 65.3(4)
C7 Fe1 C6 38.9(3)
C9 Fe1 C6 64.9(5)
C1 Fe1 C5 84.2(12)
C2 Fe1 C5 125.1(12)
C4 Fe1 C5 129.3(11)
C8 Fe1 C5 65.1(4)
C7 Fe1 C5 65.1(4)
C9 Fe1 C5 38.6(4)
C6 Fe1 C5 38.6(4)
C1 Fe1 Fe2 98.8(11)
C2 Fe1 Fe2 51.9(10)
C4 Fe1 Fe2 52.9(10)
C8 Fe1 Fe2 113.2(6)
C7 Fe1 Fe2 111.2(5)
C9 Fe1 Fe2 142.2(6)
C6 Fe1 Fe2 137.5(6)
C5 Fe1 Fe2 175.9(6)
C1 Fe1 Fe4 51.7(11)
C2 Fe1 Fe4 99.4(10)
C4 Fe1 Fe4 51.2(9)
C8 Fe1 Fe4 126.9(6)
C7 Fe1 Fe4 162.6(6)
C9 Fe1 Fe4 110.6(5)
C6 Fe1 Fe4 156.8(6)
C5 Fe1 Fe4 123.3(5)
Fe2 Fe1 Fe4 60.7(2)
C1 Fe1 Fe3 49.6(10)
C2 Fe1 Fe3 52.3(9)
C4 Fe1 Fe3 100.2(10)
C8 Fe1 Fe3 169.1(6)
C7 Fe1 Fe3 131.8(6)
C9 Fe1 Fe3 150.6(6)
C6 Fe1 Fe3 111.4(5)
C5 Fe1 Fe3 119.6(6)
Fe2 Fe1 Fe3 61.4(2)
Fe4 Fe1 Fe3 60.3(2)
C2 Fe2 C3 100.0(13)
C2 Fe2 C4 101.8(13)
C3 Fe2 C4 100.2(12)
C2 Fe2 C12 112.0(10)
C3 Fe2 C12 146.6(11)
C4 Fe2 C12 82.8(11)
C2 Fe2 C11 83.8(10)
C3 Fe2 C11 142.4(11)
C4 Fe2 C11 115.8(11)
C12 Fe2 C11 39.4(4)
C2 Fe2 C13 149.2(10)
C3 Fe2 C13 107.3(11)
C4 Fe2 C13 87.2(11)
C12 Fe2 C13 39.3(4)
C11 Fe2 C13 66.0(5)
C2 Fe2 C10 94.7(11)
C3 Fe2 C10 103.2(11)
C4 Fe2 C10 148.4(11)
C12 Fe2 C10 66.0(5)
C11 Fe2 C10 39.3(4)
C13 Fe2 C10 65.8(5)
C2 Fe2 C14 132.6(11)
C3 Fe2 C14 85.7(11)
C4 Fe2 C14 123.6(11)
C12 Fe2 C14 65.9(5)
C11 Fe2 C14 65.9(4)
C13 Fe2 C14 39.2(4)
C10 Fe2 C14 39.2(4)
C2 Fe2 Fe1 51.0(9)
C3 Fe2 Fe1 97.2(10)
C4 Fe2 Fe1 52.0(9)
C12 Fe2 Fe1 110.0(5)
C11 Fe2 Fe1 113.1(6)
C13 Fe2 Fe1 135.7(6)
C10 Fe2 Fe1 142.9(6)
C14 Fe2 Fe1 174.9(6)
C2 Fe2 Fe4 98.2(9)
C3 Fe2 Fe4 50.6(9)
C4 Fe2 Fe4 50.8(9)
C12 Fe2 Fe4 129.3(6)
C11 Fe2 Fe4 166.5(6)
C13 Fe2 Fe4 109.9(5)
C10 Fe2 Fe4 152.5(6)
C14 Fe2 Fe4 119.8(5)
Fe1 Fe2 Fe4 60.0(2)
C2 Fe2 Fe3 51.4(9)
C3 Fe2 Fe3 49.8(10)
C4 Fe2 Fe3 98.2(10)
C12 Fe2 Fe3 163.3(6)
C11 Fe2 Fe3 129.0(6)
C13 Fe2 Fe3 157.0(6)
C10 Fe2 Fe3 113.1(5)
C14 Fe2 Fe3 124.9(5)
Fe1 Fe2 Fe3 59.8(2)
Fe4 Fe2 Fe3 59.6(2)
C1 Fe3 C3 101.4(14)
C1 Fe3 C2 98.1(14)
C3 Fe3 C2 99.8(13)
C1 Fe3 C19 126.2(11)
C3 Fe3 C19 82.6(10)
C2 Fe3 C19 134.5(11)
C1 Fe3 C18 153.3(11)
C3 Fe3 C18 97.5(11)
C2 Fe3 C18 97.0(10)
C19 Fe3 C18 38.5(3)
C1 Fe3 C15 92.0(11)
C3 Fe3 C15 107.3(11)
C2 Fe3 C15 148.6(11)
C19 Fe3 C15 38.5(3)
C18 Fe3 C15 64.4(4)
C1 Fe3 C17 121.6(12)
C3 Fe3 C17 135.7(11)
C2 Fe3 C17 85.3(10)
C19 Fe3 C17 64.3(4)
C18 Fe3 C17 38.4(3)
C15 Fe3 C17 64.2(4)
C1 Fe3 C16 89.7(11)
C3 Fe3 C16 144.7(10)
C2 Fe3 C16 111.7(11)
C19 Fe3 C16 64.3(4)
C18 Fe3 C16 64.2(4)
C15 Fe3 C16 38.3(4)
C17 Fe3 C16 38.3(4)
C1 Fe3 Fe1 49.1(10)
C3 Fe3 Fe1 97.1(9)
C2 Fe3 Fe1 50.3(9)
C19 Fe3 Fe1 175.2(6)
C18 Fe3 Fe1 146.1(5)
C15 Fe3 Fe1 138.0(6)
C17 Fe3 Fe1 118.3(5)
C16 Fe3 Fe1 115.0(5)
C1 Fe3 Fe4 51.3(10)
C3 Fe3 Fe4 50.8(9)
C2 Fe3 Fe4 97.4(9)
C19 Fe3 Fe4 117.1(5)
C18 Fe3 Fe4 147.1(6)
C15 Fe3 Fe4 111.9(5)
C17 Fe3 Fe4 172.6(6)
C16 Fe3 Fe4 134.8(6)
Fe1 Fe3 Fe4 59.7(2)
C1 Fe3 Fe2 96.2(10)
C3 Fe3 Fe2 50.7(9)
C2 Fe3 Fe2 50.3(10)
C19 Fe3 Fe2 123.6(6)
C18 Fe3 Fe2 110.3(5)
C15 Fe3 Fe2 157.7(6)
C17 Fe3 Fe2 126.4(5)
C16 Fe3 Fe2 161.6(6)
Fe1 Fe3 Fe2 58.8(2)
Fe4 Fe3 Fe2 59.6(2)
C3 Fe4 C1 99.0(14)
C3 Fe4 C4 102.4(13)
C1 Fe4 C4 99.5(13)
C3 Fe4 C20 140.9(11)
C1 Fe4 C20 84.1(12)
C4 Fe4 C20 115.6(12)
C3 Fe4 C24 147.0(12)
C1 Fe4 C24 112.3(12)
C4 Fe4 C24 83.1(11)
C20 Fe4 C24 39.8(4)
C3 Fe4 C21 101.5(11)
C1 Fe4 C21 95.3(12)
C4 Fe4 C21 149.4(11)
C20 Fe4 C21 39.7(3)
C24 Fe4 C21 66.5(4)
C3 Fe4 C23 107.6(11)
C1 Fe4 C23 149.9(12)
C4 Fe4 C23 88.4(10)
C20 Fe4 C23 66.4(4)
C24 Fe4 C23 39.5(3)
C21 Fe4 C23 66.2(4)
C3 Fe4 C22 84.9(11)
C1 Fe4 C22 133.5(12)
C4 Fe4 C22 125.0(11)
C20 Fe4 C22 66.4(4)
C24 Fe4 C22 66.3(4)
C21 Fe4 C22 39.4(3)
C23 Fe4 C22 39.3(4)
C3 Fe4 Fe1 97.1(9)
C1 Fe4 Fe1 49.0(10)
C4 Fe4 Fe1 51.9(9)
C20 Fe4 Fe1 113.1(6)
C24 Fe4 Fe1 111.1(5)
C21 Fe4 Fe1 142.1(7)
C23 Fe4 Fe1 137.3(6)
C22 Fe4 Fe1 176.6(6)
C3 Fe4 Fe3 50.5(9)
C1 Fe4 Fe3 49.1(10)
C4 Fe4 Fe3 100.5(9)
C20 Fe4 Fe3 125.4(6)
C24 Fe4 Fe3 161.3(7)
C21 Fe4 Fe3 109.4(5)
C23 Fe4 Fe3 157.6(7)
C22 Fe4 Fe3 123.2(6)
Fe1 Fe4 Fe3 60.0(2)
C3 Fe4 Fe2 51.2(9)
C1 Fe4 Fe2 95.6(10)
C4 Fe4 Fe2 52.4(9)
C20 Fe4 Fe2 167.8(6)
C24 Fe4 Fe2 131.3(6)
C21 Fe4 Fe2 151.9(6)
C23 Fe4 Fe2 111.9(6)
C22 Fe4 Fe2 120.7(6)
Fe1 Fe4 Fe2 59.3(2)
Fe3 Fe4 Fe2 60.8(2)
C27 Fe5 C29 101.8(14)
C27 Fe5 C28 99.3(14)
C29 Fe5 C28 99.9(13)
C27 Fe5 C32 92.4(11)
C29 Fe5 C32 149.9(11)
C28 Fe5 C32 103.8(11)
C27 Fe5 C33 129.8(11)
C29 Fe5 C33 127.1(12)
C28 Fe5 C33 84.4(11)
C32 Fe5 C33 39.5(4)
C27 Fe5 C31 85.2(11)
C29 Fe5 C31 115.1(11)
C28 Fe5 C31 143.1(11)
C32 Fe5 C31 39.3(3)
C33 Fe5 C31 65.7(4)
C27 Fe5 C34 150.3(11)
C29 Fe5 C34 90.6(11)
C28 Fe5 C34 105.1(12)
C32 Fe5 C34 65.6(4)
C33 Fe5 C34 39.0(4)
C31 Fe5 C34 65.2(4)
C27 Fe5 C30 115.2(12)
C29 Fe5 C30 84.5(11)
C28 Fe5 C30 143.7(12)
C32 Fe5 C30 65.4(4)
C33 Fe5 C30 65.3(4)
C31 Fe5 C30 38.8(3)
C34 Fe5 C30 38.6(3)
C27 Fe5 Fe6 51.5(9)
C29 Fe5 Fe6 51.1(10)
C28 Fe5 Fe6 97.5(10)
C32 Fe5 Fe6 140.8(7)
C33 Fe5 Fe6 177.5(6)
C31 Fe5 Fe6 113.0(6)
C34 Fe5 Fe6 138.6(6)
C30 Fe5 Fe6 112.3(5)
C27 Fe5 Fe8 97.6(10)
C29 Fe5 Fe8 50.6(10)
C28 Fe5 Fe8 50.4(9)
C32 Fe5 Fe8 153.5(6)
C33 Fe5 Fe8 120.7(6)
C31 Fe5 Fe8 165.7(6)
C34 Fe5 Fe8 110.9(5)
C30 Fe5 Fe8 129.6(6)
Fe6 Fe5 Fe8 60.0(2)
C27 Fe5 Fe7 49.9(10)
C29 Fe5 Fe7 97.6(10)
C28 Fe5 Fe7 50.6(10)
C32 Fe5 Fe7 111.7(5)
C33 Fe5 Fe7 122.7(6)
C31 Fe5 Fe7 129.6(6)
C34 Fe5 Fe7 155.3(6)
C30 Fe5 Fe7 165.1(7)
Fe6 Fe5 Fe7 59.8(2)
Fe8 Fe5 Fe7 59.7(2)
C26 Fe6 C29 99.5(14)
C26 Fe6 C27 98.6(13)
C29 Fe6 C27 97.9(13)
C26 Fe6 C37 152.2(11)
C29 Fe6 C37 91.2(12)
C27 Fe6 C37 105.4(11)
C26 Fe6 C36 131.1(12)
C29 Fe6 C36 128.4(12)
C27 Fe6 C36 85.6(12)
C37 Fe6 C36 39.7(4)
C26 Fe6 C38 115.5(11)
C29 Fe6 C38 85.4(11)
C27 Fe6 C38 144.8(11)
C37 Fe6 C38 39.4(4)
C36 Fe6 C38 65.9(5)
C26 Fe6 C35 94.4(12)
C29 Fe6 C35 150.4(11)
C27 Fe6 C35 105.7(12)
C37 Fe6 C35 65.7(5)
C36 Fe6 C35 39.1(4)
C38 Fe6 C35 65.1(5)
C26 Fe6 C39 86.8(11)
C29 Fe6 C39 116.2(11)
C27 Fe6 C39 144.2(12)
C37 Fe6 C39 65.4(4)
C36 Fe6 C39 65.2(5)
C38 Fe6 C39 38.7(4)
C35 Fe6 C39 38.5(4)
C26 Fe6 Fe5 96.6(10)
C29 Fe6 Fe5 49.7(9)
C27 Fe6 Fe5 49.0(10)
C37 Fe6 Fe5 109.8(6)
C36 Fe6 Fe5 120.5(6)
C38 Fe6 Fe5 129.2(6)
C35 Fe6 Fe5 153.7(6)
C39 Fe6 Fe5 165.8(6)
C26 Fe6 Fe8 49.7(10)
C29 Fe6 Fe8 50.5(10)
C27 Fe6 Fe8 95.9(11)
C37 Fe6 Fe8 138.7(6)
C36 Fe6 Fe8 178.2(6)
C38 Fe6 Fe8 112.4(6)
C35 Fe6 Fe8 140.9(6)
C39 Fe6 Fe8 113.7(6)
Fe5 Fe6 Fe8 60.2(2)
C26 Fe6 Fe7 49.1(9)
C29 Fe6 Fe7 97.3(10)
C27 Fe6 Fe7 50.0(9)
C37 Fe6 Fe7 154.7(6)
C36 Fe6 Fe7 121.7(6)
C38 Fe6 Fe7 164.7(6)
C35 Fe6 Fe7 111.4(6)
C39 Fe6 Fe7 129.3(5)
Fe5 Fe6 Fe7 60.7(2)
Fe8 Fe6 Fe7 60.1(2)
C26 Fe7 C27 100.0(14)
C26 Fe7 C28 99.3(14)
C27 Fe7 C28 97.9(14)
C26 Fe7 C40 113.5(13)
C27 Fe7 C40 87.9(11)
C28 Fe7 C40 145.2(11)
C26 Fe7 C41 85.6(11)
C27 Fe7 C41 120.6(12)
C28 Fe7 C41 139.9(11)
C40 Fe7 C41 39.2(4)
C26 Fe7 C44 150.5(12)
C27 Fe7 C44 90.9(11)
C28 Fe7 C44 106.4(11)
C40 Fe7 C44 39.0(4)
C41 Fe7 C44 65.4(5)
C26 Fe7 C42 96.3(11)
C27 Fe7 C42 152.5(11)
C28 Fe7 C42 101.1(11)
C40 Fe7 C42 65.3(4)
C41 Fe7 C42 38.9(3)
C44 Fe7 C42 64.9(5)
C26 Fe7 C43 133.5(12)
C27 Fe7 C43 125.6(11)
C28 Fe7 C43 84.3(11)
C40 Fe7 C43 65.1(5)
C41 Fe7 C43 65.0(5)
C44 Fe7 C43 38.6(4)
C42 Fe7 C43 38.5(4)
C26 Fe7 Fe8 49.6(10)
C27 Fe7 Fe8 96.6(10)
C28 Fe7 Fe8 50.4(9)
C40 Fe7 Fe8 163.1(6)
C41 Fe7 Fe8 127.3(6)
C44 Fe7 Fe8 156.3(7)
C42 Fe7 Fe8 110.8(5)
C43 Fe7 Fe8 123.1(6)
C26 Fe7 Fe6 49.4(10)
C27 Fe7 Fe6 51.1(9)
C28 Fe7 Fe6 97.2(10)
C40 Fe7 Fe6 112.6(6)
C41 Fe7 Fe6 115.0(6)
C44 Fe7 Fe6 138.0(7)
C42 Fe7 Fe6 143.5(6)
C43 Fe7 Fe6 176.6(7)
Fe8 Fe7 Fe6 59.9(2)
C26 Fe7 Fe5 95.7(10)
C27 Fe7 Fe5 48.6(10)
C28 Fe7 Fe5 50.5(9)
C40 Fe7 Fe5 131.9(6)
C41 Fe7 Fe5 169.2(7)
C44 Fe7 Fe5 111.7(5)
C42 Fe7 Fe5 150.8(7)
C43 Fe7 Fe5 119.9(6)
Fe8 Fe7 Fe5 59.7(2)
Fe6 Fe7 Fe5 59.5(2)
C26 Fe8 C29 99.6(14)
C26 Fe8 C28 99.6(14)
C29 Fe8 C28 99.6(13)
C26 Fe8 C49 91.6(11)
C29 Fe8 C49 148.3(10)
C28 Fe8 C49 107.6(11)
C26 Fe8 C45 87.7(10)
C29 Fe8 C45 111.0(11)
C28 Fe8 C45 147.0(11)
C49 Fe8 C45 39.6(4)
C26 Fe8 C48 127.5(12)
C29 Fe8 C48 131.5(11)
C28 Fe8 C48 84.9(11)
C49 Fe8 C48 39.2(3)
C45 Fe8 C48 65.7(4)
C26 Fe8 C46 119.9(11)
C29 Fe8 C46 83.2(10)
C28 Fe8 C46 139.6(12)
C49 Fe8 C46 65.6(4)
C45 Fe8 C46 39.1(4)
C48 Fe8 C46 64.9(4)
C26 Fe8 C47 152.6(10)
C29 Fe8 C47 94.1(11)
C28 Fe8 C47 101.4(11)
C49 Fe8 C47 65.2(4)
C45 Fe8 C47 65.2(4)
C48 Fe8 C47 38.5(3)
C46 Fe8 C47 38.5(3)
C26 Fe8 Fe6 49.5(10)
C29 Fe8 Fe6 50.9(10)
C28 Fe8 Fe6 98.0(10)
C49 Fe8 Fe6 136.9(6)
C45 Fe8 Fe6 110.8(6)
C48 Fe8 Fe6 176.0(6)
C46 Fe8 Fe6 113.7(5)
C47 Fe8 Fe6 142.5(6)
C26 Fe8 Fe5 96.2(9)
C29 Fe8 Fe5 49.6(9)
C28 Fe8 Fe5 51.1(9)
C49 Fe8 Fe5 158.3(6)
C45 Fe8 Fe5 160.5(6)
C48 Fe8 Fe5 124.1(6)
C46 Fe8 Fe5 125.7(5)
C47 Fe8 Fe5 110.7(5)
Fe6 Fe8 Fe5 59.9(2)
C26 Fe8 Fe7 49.1(9)
C29 Fe8 Fe7 97.7(10)
C28 Fe8 Fe7 51.2(10)
C49 Fe8 Fe7 111.9(5)
C45 Fe8 Fe7 132.1(6)
C48 Fe8 Fe7 120.6(5)
C46 Fe8 Fe7 169.0(6)
C47 Fe8 Fe7 151.6(6)
Fe6 Fe8 Fe7 60.1(2)
Fe5 Fe8 Fe7 60.7(2)
O1 C1 Fe1 133.8(28)
O1 C1 Fe3 131.6(25)
Fe1 C1 Fe3 81.3(14)
O1 C1 Fe4 130.6(26)
Fe1 C1 Fe4 79.4(13)
Fe3 C1 Fe4 79.6(14)
O2 C2 Fe1 137.4(28)
O2 C2 Fe2 134.7(27)
Fe1 C2 Fe2 77.1(12)
O2 C2 Fe3 128.6(25)
Fe1 C2 Fe3 77.4(11)
Fe2 C2 Fe3 78.3(12)
O3 C3 Fe3 136.5(25)
O3 C3 Fe4 131.9(24)
Fe3 C3 Fe4 78.7(13)
O3 C3 Fe2 130.0(27)
Fe3 C3 Fe2 79.5(12)
Fe4 C3 Fe2 78.1(12)
O4 C4 Fe4 135.5(25)
O4 C4 Fe1 136.1(26)
Fe4 C4 Fe1 76.8(12)
O4 C4 Fe2 131.7(26)
Fe4 C4 Fe2 76.9(12)
Fe1 C4 Fe2 75.1(11)
C6 C5 C9 108.0
C6 C5 Fe1 70.2(8)
C9 C5 Fe1 70.1(8)
C7 C6 C5 108.0
C7 C6 Fe1 69.6(8)
C5 C6 Fe1 71.2(8)
C8 C7 C6 108.0
C8 C7 Fe1 70.3(8)
C6 C7 Fe1 71.4(8)
C9 C8 C7 108.0
C9 C8 Fe1 71.3(8)
C7 C8 Fe1 70.5(8)
C8 C9 C5 108.0
C8 C9 Fe1 69.7(8)
C5 C9 Fe1 71.3(8)
C11 C10 C14 108.0
C11 C10 Fe2 70.0(9)
C14 C10 Fe2 70.6(9)
C12 C11 C10 108.0
C12 C11 Fe2 70.3(8)
C10 C11 Fe2 70.6(8)
C11 C12 C13 108.0
C11 C12 Fe2 70.3(8)
C13 C12 Fe2 70.6(9)
C14 C13 C12 108.0
C14 C13 Fe2 70.6(8)
C12 C13 Fe2 70.0(9)
C13 C14 C10 108.0
C13 C14 Fe2 70.2(8)
C10 C14 Fe2 70.2(8)
C16 C15 C19 108.0
C16 C15 Fe3 71.1(8)
C19 C15 Fe3 70.4(8)
C17 C16 C15 108.0
C17 C16 C25 124.5(21)
C15 C16 C25 126.5(21)
C17 C16 Fe3 70.7(7)
C15 C16 Fe3 70.6(8)
C25 C16 Fe3 133.1(21)
C16 C17 C18 108.0
C16 C17 Fe3 71.0(8)
C18 C17 Fe3 70.4(8)
C19 C18 C17 108.0
C19 C18 Fe3 70.7(8)
C17 C18 Fe3 71.2(9)
C18 C19 C15 108.0
C18 C19 Fe3 70.8(7)
C15 C19 Fe3 71.1(8)
C21 C20 C24 108.0
C21 C20 Fe4 70.7(8)
C24 C20 Fe4 70.4(7)
C20 C21 C22 108.0
C20 C21 Fe4 69.7(8)
C22 C21 Fe4 70.8(8)
C23 C22 C21 108.0
C23 C22 Fe4 70.2(7)
C21 C22 Fe4 69.7(8)
C24 C23 C22 108.0
C24 C23 Fe4 69.6(8)
C22 C23 Fe4 70.5(7)
C23 C24 C20 108.0
C23 C24 Fe4 70.9(8)
C20 C24 Fe4 69.9(8)
C35 C25 C16 115.5(33)
C35 C25 O5 106.7(28)
C16 C25 O5 103.5(29)
O6 C26 Fe7 131.9(25)
O6 C26 Fe6 131.5(26)
Fe7 C26 Fe6 81.4(12)
O6 C26 Fe8 130.5(25)
Fe7 C26 Fe8 81.2(13)
Fe6 C26 Fe8 80.8(13)
O7 C27 Fe5 134.4(24)
O7 C27 Fe7 129.8(23)
Fe5 C27 Fe7 81.5(14)
O7 C27 Fe6 132.0(27)
Fe5 C27 Fe6 79.4(13)
Fe7 C27 Fe6 78.9(12)
O8 C28 Fe8 135.2(26)
O8 C28 Fe5 130.9(24)
Fe8 C28 Fe5 78.4(12)
O8 C28 Fe7 132.9(25)
Fe8 C28 Fe7 78.4(13)
Fe5 C28 Fe7 78.8(13)
O9 C29 Fe5 132.0(24)
O9 C29 Fe8 133.0(24)
Fe5 C29 Fe8 79.8(13)
O9 C29 Fe6 132.7(26)
Fe5 C29 Fe6 79.2(12)
Fe8 C29 Fe6 78.6(12)
C31 C30 C34 108.0
C31 C30 Fe5 69.6(8)
C34 C30 Fe5 70.3(8)
C32 C31 C30 108.0
C32 C31 Fe5 69.3(8)
C30 C31 Fe5 71.6(8)
C33 C32 C31 108.0
C33 C32 Fe5 70.6(8)
C31 C32 Fe5 71.4(8)
C34 C33 C32 108.0
C34 C33 Fe5 71.8(8)
C32 C33 Fe5 69.9(8)
C33 C34 C30 108.0
C33 C34 Fe5 69.2(8)
C30 C34 Fe5 71.1(8)
C36 C35 C39 108.0
C36 C35 C25 123.1(22)
C39 C35 C25 128.6(22)
C36 C35 Fe6 68.6(9)
C39 C35 Fe6 71.4(9)
C25 C35 Fe6 130.6(25)
C35 C36 C37 108.0
C35 C36 Fe6 72.3(9)
C37 C36 Fe6 69.6(9)
C36 C37 C38 108.0
C36 C37 Fe6 70.7(9)
C38 C37 Fe6 71.9(9)
C39 C38 C37 108.0
C39 C38 Fe6 72.1(9)
C37 C38 Fe6 68.7(9)
C38 C39 C35 108.0
C38 C39 Fe6 69.2(9)
C35 C39 Fe6 70.1(9)
C41 C40 C44 108.0
C41 C40 Fe7 70.6(8)
C44 C40 Fe7 71.5(8)
C40 C41 C42 108.0
C40 C41 Fe7 70.2(8)
C42 C41 Fe7 71.6(8)
C43 C42 C41 108.0
C43 C42 Fe7 71.2(8)
C41 C42 Fe7 69.5(8)
C42 C43 C44 108.0
C42 C43 Fe7 70.3(8)
C44 C43 Fe7 69.9(8)
C43 C44 C40 108.0
C43 C44 Fe7 71.5(8)
C40 C44 Fe7 69.5(8)
C46 C45 C49 108.0
C46 C45 Fe8 72.1(8)
C49 C45 Fe8 70.0(8)
C45 C46 C47 108.0
C45 C46 Fe8 68.8(8)
C47 C46 Fe8 71.6(9)
C48 C47 C46 108.0
C48 C47 Fe8 69.6(8)
C46 C47 Fe8 69.9(8)
C47 C48 C49 108.0
C47 C48 Fe8 71.9(8)
C49 C48 Fe8 68.8(9)
C48 C49 C45 108.0
C48 C49 Fe8 71.9(9)
C45 C49 Fe8 70.4(9)

loop_
_geom_bond_atom_site_label_1
_geom_bond_atom_site_label_2
_geom_bond_distance
Fe1 C1 1.93(3)
Fe1 C2 1.99(3)
Fe1 C4 2.03(3)
Fe1 C8 2.12(2)
Fe1 C7 2.12(2)
Fe1 C9 2.14(2)
Fe1 C6 2.14(2)
Fe1 C5 2.15(2)
Fe1 Fe2 2.497(7)
Fe1 Fe4 2.517(6)
Fe1 Fe3 2.526(6)
Fe2 C2 2.01(3)
Fe2 C3 2.02(3)
Fe2 C4 2.06(3)
Fe2 C12 2.11(2)
Fe2 C11 2.11(2)
Fe2 C13 2.11(2)
Fe2 C10 2.11(2)
Fe2 C14 2.12(2)
Fe2 Fe4 2.534(6)
Fe2 Fe3 2.565(6)
Fe3 C1 1.95(4)
Fe3 C3 1.99(3)
Fe3 C2 2.05(3)
Fe3 C19 2.15(2)
Fe3 C18 2.15(2)
Fe3 C15 2.16(2)
Fe3 C17 2.16(2)
Fe3 C16 2.17(2)
Fe3 Fe4 2.532(6)
Fe4 C3 2.00(3)
Fe4 C1 2.01(4)
Fe4 C4 2.02(3)
Fe4 C20 2.08(2)
Fe4 C24 2.09(2)
Fe4 C21 2.10(2)
Fe4 C23 2.11(2)
Fe4 C22 2.11(2)
Fe5 C27 1.93(4)
Fe5 C29 1.95(3)
Fe5 C28 2.00(3)
Fe5 C32 2.10(2)
Fe5 C33 2.11(2)
Fe5 C31 2.13(2)
Fe5 C34 2.14(2)
Fe5 C30 2.15(2)
Fe5 Fe6 2.512(6)
Fe5 Fe8 2.519(6)
Fe5 Fe7 2.545(6)
Fe6 C26 1.94(3)
Fe6 C29 1.99(3)
Fe6 C27 2.00(3)
Fe6 C37 2.08(2)
Fe6 C36 2.10(2)
Fe6 C38 2.13(2)
Fe6 C35 2.15(2)
Fe6 C39 2.16(2)
Fe6 Fe8 2.515(7)
Fe6 Fe7 2.521(7)
Fe7 C26 1.93(3)
Fe7 C27 1.97(3)
Fe7 C28 2.01(3)
Fe7 C40 2.11(2)
Fe7 C41 2.12(2)
Fe7 C44 2.14(2)
Fe7 C42 2.15(2)
Fe7 C43 2.16(2)
Fe7 Fe8 2.520(6)
Fe8 C26 1.94(3)
Fe8 C29 1.98(3)
Fe8 C28 1.98(3)
Fe8 C49 2.10(2)
Fe8 C45 2.10(2)
Fe8 C48 2.14(2)
Fe8 C46 2.14(2)
Fe8 C47 2.17(2)
O1 C1 1.21(4)
O2 C2 1.13(3)
O3 C3 1.17(3)
O4 C4 1.18(3)
O5 C25 1.56(4)
O6 C26 1.25(3)
O7 C27 1.26(4)
O8 C28 1.20(4)
O9 C29 1.24(3)
C5 C6 1.42
C5 C9 1.42
C6 C7 1.42
C7 C8 1.42
C8 C9 1.42
C10 C11 1.42
C10 C14 1.42
C11 C12 1.42
C12 C13 1.42
C13 C14 1.42
C15 C16 1.42
C15 C19 1.42
C16 C17 1.42
C16 C25 1.46(4)
C17 C18 1.42
C18 C19 1.42
C20 C21 1.42
C20 C24 1.42
C21 C22 1.42
C22 C23 1.42
C23 C24 1.42
C25 C35 1.44(4)
C30 C31 1.42
C30 C34 1.42
C31 C32 1.42
C32 C33 1.42
C33 C34 1.42
C35 C36 1.42
C35 C39 1.42
C36 C37 1.42
C37 C38 1.42
C38 C39 1.42
C40 C41 1.42
C40 C44 1.42
C41 C42 1.42
C42 C43 1.42
C43 C44 1.42
C45 C46 1.42
C45 C49 1.42
C46 C47 1.42
C47 C48 1.42
C48 C49 1.42
